data_3000524
loop_
_publ_author_name
'Morgan Redington'

_journal_name_full 'To be published in Chemistry of Materials'
_chemical_formula_sum 'Ca H10 Li2'
_space_group_name_Hall '-P 1'
_space_group_name_H-M_alt 'P -1'
_cell_angle_alpha 106.4174608807
_cell_angle_beta 101.3377547671
_cell_angle_gamma 98.3602411735
_cell_length_a 2.6313028390
_cell_length_b 4.5638111038
_cell_length_c 5.4189031674
_cell_volume 59.790
_cod_database_code 3000524
_cod_hold_until_date 2024-11-17
_cod_depositor_requested_release_date 2024-11-17

loop_
_atom_site_label
_atom_site_fract_x
_atom_site_fract_y
_atom_site_fract_z
? ? ? ?
